data_4108365
loop_
_publ_author_name
'Stanislav Groysman'
'Jun-Jieh Wang'
'Ranitendranath Tagore'
'Sonny C. Lee'
'Richard H. Holm'

_publ_contact_author_address
;
      Department of Chemistry and Chemical Biology
      Harvard University
      12 Oxford Street
      Cambridge, MA 02138
      USA
;
_publ_contact_author_email holm@chemistry.harvard.edu
_publ_contact_author_fax '617 496-9289'
_publ_contact_author_name 'Richard H. Holm'
_publ_contact_author_phone '617 495-0853'
_publ_section_title
;
 A Biomimetic Approach to Oxidized Sites in the Xanthine Oxidoreductase
 Family: Synthesis and Stereochemistry of Tungsten(VI) Analogue Complexes
;
_journal_name_full 'Journal of the American Chemical Society'
_journal_page_first 12794
_journal_page_last 12807
_journal_paper_doi 10.1021/ja804000k
_journal_volume 130
_journal_year 2008
_chemical_formula_sum 'C22 H42 Cl2 N2 O3 S2 W'
_chemical_formula_weight 701.45
_chemical_name_systematic
; 
 ? 
;
_space_group_IT_number 9
_symmetry_cell_setting monoclinic
_symmetry_space_group_name_Hall 'C -2yc'
_symmetry_space_group_name_H-M 'C 1 c 1'
_atom_sites_solution_hydrogens geom
_atom_sites_solution_primary direct
_atom_sites_solution_secondary difmap
_audit_creation_method SHELXL-97
_cell_angle_alpha 90.00
_cell_angle_beta 111.896(2)
_cell_angle_gamma 90.00
_cell_formula_units_Z 12
_cell_length_a 16.0931(18)
_cell_length_b 40.136(5)
_cell_length_c 13.9991(16)
_cell_measurement_temperature 193(2)
_cell_volume 8389.9(17)
_computing_cell_refinement 'SMART (Bruker, 2001)'
_computing_data_collection 'SMART (Bruker, 2001)'
_computing_data_reduction 'SAINT (Bruker, 2003)'
_computing_molecular_graphics 'SHELXTL (Bruker, 2000)'
_computing_publication_material 'SHELXTL (Bruker, 2000)'
_computing_structure_refinement 'SHELXL-97 (Sheldrick, 1997)'
_computing_structure_solution 'SHELXS-97 (Sheldrick, 1990)'
_diffrn_ambient_temperature 193(2)
_diffrn_measured_fraction_theta_full 1.000
_diffrn_measured_fraction_theta_max 1.000
_diffrn_measurement_device_type 'Bruker Smart APEX CCD'
_diffrn_measurement_method \w
_diffrn_radiation_monochromator graphite
_diffrn_radiation_source 'fine-focus sealed tube'
_diffrn_radiation_type MoK\a
_diffrn_radiation_wavelength 0.71073
_diffrn_reflns_av_R_equivalents 0.0285
_diffrn_reflns_av_sigmaI/netI 0.0529
_diffrn_reflns_limit_h_max 15
_diffrn_reflns_limit_h_min -19
_diffrn_reflns_limit_k_max 32
_diffrn_reflns_limit_k_min -47
_diffrn_reflns_limit_l_max 16
_diffrn_reflns_limit_l_min -16
_diffrn_reflns_number 23894
_diffrn_reflns_theta_full 25.00
_diffrn_reflns_theta_max 25.00
_diffrn_reflns_theta_min 1.01
_exptl_absorpt_coefficient_mu 4.496
_exptl_absorpt_correction_T_max 0.8064
_exptl_absorpt_correction_T_min 0.3021
_exptl_absorpt_correction_type multi-scan
_exptl_absorpt_process_details 'SADABS (Sheldrick, 2002)'
_exptl_crystal_colour yellow
_exptl_crystal_density_diffrn 1.666
_exptl_crystal_description needles
_exptl_crystal_F_000 4224
_exptl_crystal_size_max 0.35
_exptl_crystal_size_mid 0.10
_exptl_crystal_size_min 0.05
_refine_diff_density_max 1.638
_refine_diff_density_min -1.147
_refine_diff_density_rms 0.094
_refine_ls_abs_structure_details 'Flack H D (1983), Acta Cryst. A39, 876-881'
_refine_ls_abs_structure_Flack 0.216(6)
_refine_ls_extinction_method none
_refine_ls_goodness_of_fit_ref 1.012
_refine_ls_hydrogen_treatment constr
_refine_ls_matrix_type full
_refine_ls_number_parameters 849
_refine_ls_number_reflns 13067
_refine_ls_number_restraints 2
_refine_ls_restrained_S_all 1.012
_refine_ls_R_factor_all 0.0382
_refine_ls_R_factor_gt 0.0345
_refine_ls_shift/su_max 0.001
_refine_ls_shift/su_mean 0.000
_refine_ls_structure_factor_coef Fsqd
_refine_ls_weighting_details 'calc w=1/[\s^2^(Fo^2^)+(0.0298P)^2^+0.0000P] where P=(Fo^2^+2Fc^2^)/3'
_refine_ls_weighting_scheme calc
_refine_ls_wR_factor_gt 0.0716
_refine_ls_wR_factor_ref 0.0740
_reflns_number_gt 12178
_reflns_number_total 13067
_reflns_threshold_expression >2sigma(I)
_cod_data_source_file ja804000k_si_001_1.cif
_cod_data_source_block 4abc
_cod_database_code 4108365

loop_
_symmetry_equiv_pos_as_xyz
'x, y, z'
'x, -y, z+1/2'
'x+1/2, y+1/2, z'
'x+1/2, -y+1/2, z+1/2'

loop_
_atom_site_label
_atom_site_type_symbol
_atom_site_fract_x
_atom_site_fract_y
_atom_site_fract_z
_atom_site_U_iso_or_equiv
_atom_site_adp_type
_atom_site_occupancy
_atom_site_symmetry_multiplicity
_atom_site_calc_flag
_atom_site_refinement_flags
_atom_site_disorder_assembly
_atom_site_disorder_group
N20 N 0.0487(4) 0.29874(17) 0.6723(5) 0.0408(16) Uani 1 1 d . . .
C42 C 0.9239(6) 0.4350(2) 0.7536(7) 0.063(2) Uani 1 1 d . . .
H42A H 0.9511 0.4144 0.7417 0.095 Uiso 1 1 calc R . .
H42B H 0.8842 0.4299 0.7904 0.095 Uiso 1 1 calc R . .
H42C H 0.9710 0.4503 0.7950 0.095 Uiso 1 1 calc R . .
W3 W 0.721860(17) 0.222402(8) 0.54399(2) 0.03865(9) Uani 1 1 d . . .
W1 W 0.732970(17) 0.439642(8) 0.08287(2) 0.03428(7) Uani 1 1 d . . .
W2 W 0.722182(18) 0.104752(8) 1.09966(2) 0.04311(9) Uani 1 1 d . . .
S4 S 0.68892(13) 0.04448(5) 1.06102(15) 0.0427(5) Uani 1 1 d . . .
S5 S 0.69352(15) 0.22867(5) 0.71332(16) 0.0417(5) Uani 1 1 d . . .
S1 S 0.75762(12) 0.37704(5) 0.10297(14) 0.0375(4) Uani 1 1 d . . .
S2 S 0.70328(14) 0.42799(5) 0.24405(15) 0.0449(5) Uani 1 1 d . . .
S6 S 0.74686(14) 0.28297(5) 0.58015(16) 0.0405(4) Uani 1 1 d . . .
Cl6 Cl 0.77495(16) 0.35761(6) 0.65969(19) 0.0633(6) Uani 1 1 d . . .
S3 S 0.79306(13) 0.09312(5) 0.96544(16) 0.0436(5) Uani 1 1 d . . .
Cl1 Cl 0.76764(19) 0.29967(6) 0.15840(19) 0.0706(7) Uani 1 1 d . . .
Cl5 Cl 0.66856(14) 0.25155(5) 0.91769(15) 0.0522(5) Uani 1 1 d . . .
Cl4 Cl 0.64265(17) -0.02824(6) 0.9698(3) 0.0837(9) Uani 1 1 d . . .
Cl2 Cl 0.64002(17) 0.39872(6) 0.41697(18) 0.0660(6) Uani 1 1 d . . .
N1 N 0.5340(4) 0.47335(16) 0.6518(5) 0.0381(15) Uani 1 1 d . . .
O5 O 0.8193(4) 0.12772(16) 1.1636(4) 0.0596(17) Uani 1 1 d . . .
O6 O 0.6878(5) 0.0927(2) 1.2007(6) 0.090(3) Uani 1 1 d . . .
O3 O 0.7597(3) 0.47910(13) 0.1432(4) 0.0455(13) Uani 1 1 d . . .
O8 O 0.7946(5) 0.19017(19) 0.6025(5) 0.089(2) Uani 1 1 d . . .
C9 C 0.6800(6) 0.3382(2) 0.3632(6) 0.053(2) Uani 1 1 d . . .
H9 H 0.6632 0.3304 0.4175 0.064 Uiso 1 1 calc R . .
C8 C 0.6752(5) 0.37153(19) 0.3405(6) 0.0430(18) Uani 1 1 d . . .
O9 O 0.7580(7) 0.2344(2) 0.4453(6) 0.101(3) Uani 1 1 d . . .
C15 C 0.6948(5) -0.0003(2) 0.9151(7) 0.052(2) Uani 1 1 d . . .
N4 N 0.4473(4) 0.30434(17) 0.5259(5) 0.0405(16) Uani 1 1 d . . .
C6 C 0.6987(5) 0.28068(19) 0.8435(6) 0.0392(17) Uani 1 1 d . . .
N2 N 0.9226(4) 0.45942(15) 0.5844(5) 0.0367(14) Uani 1 1 d . . .
C7 C 0.7003(5) 0.38466(18) 0.2628(5) 0.0377(17) Uani 1 1 d . . .
O2 O 0.8111(3) 0.43532(14) 0.0216(4) 0.0522(14) Uani 1 1 d . . .
O4 O 0.6367(5) 0.1303(2) 1.0256(5) 0.111(3) Uani 1 1 d . . .
C1 C 0.7096(4) 0.27005(17) 0.7518(5) 0.0298(15) Uani 1 1 d . . .
C2 C 0.7344(4) 0.29406(17) 0.6960(5) 0.0300(15) Uani 1 1 d . . .
C39 C 0.9613(5) 0.4287(2) 0.5540(6) 0.0446(19) Uani 1 1 d . . .
H39A H 0.9951 0.4357 0.5111 0.053 Uiso 1 1 calc R . .
H39B H 1.0046 0.4184 0.6173 0.053 Uiso 1 1 calc R . .
C36 C 0.8938(6) 0.4885(2) 0.4113(7) 0.061(2) Uani 1 1 d . . .
H36A H 0.9444 0.5036 0.4437 0.091 Uiso 1 1 calc R . .
H36B H 0.8469 0.5002 0.3554 0.091 Uiso 1 1 calc R . .
H36C H 0.9141 0.4691 0.3835 0.091 Uiso 1 1 calc R . .
O1 O 0.6266(3) 0.44317(13) -0.0134(4) 0.0460(13) Uani 1 1 d . . .
C28 C 0.6286(4) 0.4723(2) 0.7350(6) 0.0424(18) Uani 1 1 d . . .
H28A H 0.6683 0.4864 0.7123 0.051 Uiso 1 1 calc R . .
H28B H 0.6266 0.4823 0.7988 0.051 Uiso 1 1 calc R . .
C11 C 0.7329(5) 0.32879(18) 0.2284(6) 0.0391(17) Uani 1 1 d . . .
C13 C 0.7626(4) 0.05385(19) 0.9144(5) 0.0331(16) Uani 1 1 d . . .
C17 C 0.7613(6) 0.0095(3) 0.7930(7) 0.058(3) Uani 1 1 d . . .
H17 H 0.7749 0.0024 0.7358 0.070 Uiso 1 1 calc R . .
C14 C 0.7157(5) 0.03190(18) 0.9562(5) 0.0321(16) Uani 1 1 d . . .
O7 O 0.6150(4) 0.2065(2) 0.4814(5) 0.087(2) Uani 1 1 d . . .
C16 C 0.7164(6) -0.0120(3) 0.8355(8) 0.065(3) Uani 1 1 d . . .
H16 H 0.7012 -0.0340 0.8101 0.078 Uiso 1 1 calc R . .
C12 C 0.7275(4) 0.36239(17) 0.2032(5) 0.0324(16) Uani 1 1 d . . .
C33 C 0.4673(5) 0.4536(2) 0.6817(6) 0.0443(19) Uani 1 1 d . . .
H33A H 0.4082 0.4549 0.6245 0.053 Uiso 1 1 calc R . .
H33B H 0.4860 0.4299 0.6895 0.053 Uiso 1 1 calc R . .
C18 C 0.7859(5) 0.0408(2) 0.8335(6) 0.052(2) Uani 1 1 d . . .
C32 C 0.4161(6) 0.5172(2) 0.5586(7) 0.064(3) Uani 1 1 d . . .
H32A H 0.4116 0.5090 0.4909 0.096 Uiso 1 1 calc R . .
H32B H 0.4044 0.5413 0.5547 0.096 Uiso 1 1 calc R . .
H32C H 0.3720 0.5058 0.5797 0.096 Uiso 1 1 calc R . .
C41 C 0.8700(5) 0.4512(2) 0.6508(6) 0.0428(18) Uani 1 1 d . . .
H41A H 0.8203 0.4361 0.6118 0.051 Uiso 1 1 calc R . .
H41B H 0.8431 0.4721 0.6640 0.051 Uiso 1 1 calc R . .
C37 C 1.0027(5) 0.4814(2) 0.6389(7) 0.045(2) Uani 1 1 d . . .
H37A H 1.0450 0.4688 0.6978 0.054 Uiso 1 1 calc R . .
H37B H 1.0334 0.4860 0.5908 0.054 Uiso 1 1 calc R . .
C19 C 0.4199(5) 0.2438(2) 0.4569(8) 0.058(2) Uani 1 1 d . . .
H19A H 0.3850 0.2400 0.5002 0.087 Uiso 1 1 calc R . .
H19B H 0.4521 0.2234 0.4536 0.087 Uiso 1 1 calc R . .
H19C H 0.3795 0.2501 0.3874 0.087 Uiso 1 1 calc R . .
C10 C 0.7088(5) 0.3162(2) 0.3081(6) 0.049(2) Uani 1 1 d . . .
H10 H 0.7124 0.2931 0.3231 0.059 Uiso 1 1 calc R . .
C29 C 0.5346(6) 0.45811(19) 0.5515(6) 0.0432(19) Uani 1 1 d . . .
H29A H 0.5548 0.4347 0.5655 0.052 Uiso 1 1 calc R . .
H29B H 0.4721 0.4577 0.5010 0.052 Uiso 1 1 calc R . .
C31 C 0.5097(5) 0.51051(18) 0.6369(6) 0.0453(19) Uani 1 1 d . . .
H31A H 0.5147 0.5201 0.7040 0.054 Uiso 1 1 calc R . .
H31B H 0.5537 0.5221 0.6146 0.054 Uiso 1 1 calc R . .
C35 C 0.8569(5) 0.47725(19) 0.4903(6) 0.0417(18) Uani 1 1 d . . .
H35A H 0.8058 0.4621 0.4561 0.050 Uiso 1 1 calc R . .
H35B H 0.8332 0.4970 0.5142 0.050 Uiso 1 1 calc R . .
C23 C 0.5258(4) 0.32628(19) 0.5764(6) 0.0381(18) Uani 1 1 d . . .
H23A H 0.5615 0.3274 0.5321 0.046 Uiso 1 1 calc R . .
H23B H 0.5640 0.3159 0.6424 0.046 Uiso 1 1 calc R . .
C30 C 0.5911(6) 0.4750(2) 0.5022(6) 0.055(2) Uani 1 1 d . . .
H30A H 0.5690 0.4976 0.4822 0.083 Uiso 1 1 calc R . .
H30B H 0.5882 0.4624 0.4410 0.083 Uiso 1 1 calc R . .
H30C H 0.6533 0.4759 0.5512 0.083 Uiso 1 1 calc R . .
C24 C 0.5038(5) 0.3616(2) 0.5980(6) 0.046(2) Uani 1 1 d . . .
H24A H 0.4703 0.3728 0.5328 0.068 Uiso 1 1 calc R . .
H24B H 0.5595 0.3738 0.6344 0.068 Uiso 1 1 calc R . .
H24C H 0.4675 0.3609 0.6407 0.068 Uiso 1 1 calc R . .
C40 C 0.8949(5) 0.4026(2) 0.4962(7) 0.050(2) Uani 1 1 d . . .
H40A H 0.8626 0.3946 0.5389 0.075 Uiso 1 1 calc R . .
H40B H 0.9264 0.3839 0.4796 0.075 Uiso 1 1 calc R . .
H40C H 0.8522 0.4122 0.4325 0.075 Uiso 1 1 calc R . .
C20 C 0.4862(5) 0.27154(19) 0.5023(7) 0.045(2) Uani 1 1 d . . .
H20A H 0.5165 0.2766 0.4541 0.054 Uiso 1 1 calc R . .
H20B H 0.5325 0.2634 0.5671 0.054 Uiso 1 1 calc R . .
Cl3 Cl 0.85215(18) 0.06517(8) 0.7865(2) 0.0828(8) Uani 1 1 d . . .
C25 C 0.3806(5) 0.3198(2) 0.4270(6) 0.051(2) Uani 1 1 d . . .
H25A H 0.3331 0.3032 0.3935 0.061 Uiso 1 1 calc R . .
H25B H 0.3519 0.3391 0.4461 0.061 Uiso 1 1 calc R . .
C26 C 0.4194(7) 0.3313(3) 0.3487(7) 0.074(3) Uani 1 1 d . . .
H26A H 0.4650 0.3484 0.3798 0.111 Uiso 1 1 calc R . .
H26B H 0.3715 0.3407 0.2885 0.111 Uiso 1 1 calc R . .
H26C H 0.4467 0.3123 0.3273 0.111 Uiso 1 1 calc R . .
C21 C 0.3951(5) 0.2970(2) 0.5954(7) 0.051(2) Uani 1 1 d . . .
H21A H 0.3724 0.3183 0.6118 0.062 Uiso 1 1 calc R . .
H21B H 0.3425 0.2831 0.5566 0.062 Uiso 1 1 calc R . .
C34 C 0.4562(5) 0.4645(2) 0.7790(6) 0.055(2) Uani 1 1 d . . .
H34A H 0.5133 0.4622 0.8372 0.082 Uiso 1 1 calc R . .
H34B H 0.4108 0.4507 0.7907 0.082 Uiso 1 1 calc R . .
H34C H 0.4371 0.4879 0.7724 0.082 Uiso 1 1 calc R . .
C22 C 0.4484(6) 0.2795(3) 0.6952(7) 0.066(3) Uani 1 1 d . . .
H22A H 0.4760 0.2594 0.6804 0.100 Uiso 1 1 calc R . .
H22B H 0.4085 0.2733 0.7307 0.100 Uiso 1 1 calc R . .
H22C H 0.4952 0.2944 0.7391 0.100 Uiso 1 1 calc R . .
C38 C 0.9830(5) 0.5141(2) 0.6782(7) 0.055(2) Uani 1 1 d . . .
H38A H 0.9564 0.5294 0.6203 0.082 Uiso 1 1 calc R . .
H38B H 1.0387 0.5236 0.7269 0.082 Uiso 1 1 calc R . .
H38C H 0.9409 0.5105 0.7130 0.082 Uiso 1 1 calc R . .
C27 C 0.6696(5) 0.4380(2) 0.7599(7) 0.056(2) Uani 1 1 d . . .
H27A H 0.6281 0.4231 0.7756 0.084 Uiso 1 1 calc R . .
H27B H 0.7260 0.4394 0.8197 0.084 Uiso 1 1 calc R . .
H27C H 0.6812 0.4293 0.7007 0.084 Uiso 1 1 calc R . .
N16 N 0.4342(4) 0.36139(16) 0.9802(4) 0.0335(14) Uani 1 1 d . . .
C4 C 0.7360(5) 0.3374(2) 0.8206(7) 0.042(2) Uani 1 1 d . . .
H4 H 0.7450 0.3599 0.8426 0.051 Uiso 1 1 calc R . .
C43 C 0.4482(5) 0.3584(2) 1.0942(6) 0.047(2) Uani 1 1 d . . .
H43A H 0.3960 0.3468 1.1003 0.056 Uiso 1 1 calc R . .
H43B H 0.5019 0.3446 1.1295 0.056 Uiso 1 1 calc R . .
C5 C 0.7123(5) 0.3138(2) 0.8764(6) 0.0426(19) Uani 1 1 d . . .
H5 H 0.7049 0.3201 0.9382 0.051 Uiso 1 1 calc R . .
C44 C 0.4600(7) 0.3922(3) 1.1480(7) 0.068(3) Uani 1 1 d . . .
H44A H 0.5106 0.4040 1.1409 0.102 Uiso 1 1 calc R . .
H44B H 0.4715 0.3888 1.2212 0.102 Uiso 1 1 calc R . .
H44C H 0.4053 0.4054 1.1165 0.102 Uiso 1 1 calc R . .
C49 C 0.3583(6) 0.3848(3) 0.9203(7) 0.068(3) Uani 1 1 d . . .
H49A H 0.3793 0.4079 0.9388 0.082 Uiso 1 1 calc R . .
H49B H 0.3465 0.3819 0.8461 0.082 Uiso 1 1 calc R . .
C45 C 0.4144(7) 0.3262(2) 0.9378(8) 0.070(3) Uani 1 1 d . . .
H45A H 0.3627 0.3176 0.9524 0.084 Uiso 1 1 calc R . .
H45B H 0.3959 0.3274 0.8620 0.084 Uiso 1 1 calc R . .
C3 C 0.7468(5) 0.32721(19) 0.7298(6) 0.0392(18) Uani 1 1 d . . .
C50 C 0.2738(7) 0.3809(4) 0.9347(9) 0.139(7) Uani 1 1 d . . .
H50A H 0.2853 0.3795 1.0084 0.209 Uiso 1 1 calc R . .
H50B H 0.2441 0.3604 0.9006 0.209 Uiso 1 1 calc R . .
H50C H 0.2352 0.4001 0.9048 0.209 Uiso 1 1 calc R . .
C47 C 0.5193(5) 0.3737(2) 0.8630(6) 0.056(2) Uani 1 1 d . . .
H47A H 0.5207 0.3505 0.8420 0.083 Uiso 1 1 calc R . .
H47B H 0.5726 0.3854 0.8625 0.083 Uiso 1 1 calc R . .
H47C H 0.4654 0.3846 0.8150 0.083 Uiso 1 1 calc R . .
C48 C 0.5179(5) 0.3747(3) 0.9702(6) 0.059(3) Uani 1 1 d . . .
H48A H 0.5695 0.3617 1.0164 0.070 Uiso 1 1 calc R . .
H48B H 0.5263 0.3980 0.9945 0.070 Uiso 1 1 calc R . .
C46 C 0.4882(9) 0.3018(3) 0.9773(8) 0.144(7) Uani 1 1 d . . .
H46A H 0.5332 0.3064 0.9475 0.216 Uiso 1 1 calc R . .
H46B H 0.4644 0.2792 0.9581 0.216 Uiso 1 1 calc R . .
H46C H 0.5157 0.3035 1.0524 0.216 Uiso 1 1 calc R . .
N21 N 0.0406(8) 0.3690(3) 0.1766(8) 0.080(11) Uiso 0.50 1 d PR A 1
C60 C 0.0012(8) 0.3544(3) 0.0850(8) 0.077(6) Uiso 0.50 1 d PR A 1
H60A H -0.0425 0.3386 0.0942 0.092 Uiso 0.50 1 calc PR B 1
H60B H 0.0484 0.3405 0.0756 0.092 Uiso 0.50 1 calc PR C 1
C64 C 0.0930(17) 0.3459(7) 0.271(2) 0.107(9) Uiso 0.50 1 d P A 1
H64A H 0.1393 0.3330 0.2567 0.129 Uiso 0.50 1 calc PR A 1
H64B H 0.1232 0.3597 0.3333 0.129 Uiso 0.50 1 calc PR A 1
C62 C -0.0182(12) 0.3937(5) 0.2035(14) 0.056(5) Uiso 0.50 1 d P A 1
H62A H -0.0277 0.4127 0.1557 0.067 Uiso 0.50 1 calc PR A 1
H62B H -0.0772 0.3829 0.1872 0.067 Uiso 0.50 1 calc PR A 1
C58 C 0.1208(14) 0.3934(5) 0.1705(17) 0.078(6) Uiso 0.50 1 d P A 1
H58A H 0.0926 0.4114 0.1205 0.094 Uiso 0.50 1 calc PR A 1
H58B H 0.1502 0.4041 0.2387 0.094 Uiso 0.50 1 calc PR A 1
C63 C 0.007(2) 0.4071(9) 0.304(3) 0.14(2) Uiso 0.50 1 d P A 1
H63A H 0.0336 0.4293 0.3062 0.206 Uiso 0.50 1 calc PR A 1
H63B H 0.0516 0.3925 0.3534 0.206 Uiso 0.50 1 calc PR A 1
H63C H -0.0454 0.4089 0.3230 0.206 Uiso 0.50 1 calc PR A 1
C61 C -0.047(3) 0.3704(12) -0.018(3) 0.19(2) Uiso 0.50 1 d P A 1
H61A H -0.0944 0.3851 -0.0140 0.278 Uiso 0.50 1 calc PR A 1
H61B H -0.0742 0.3531 -0.0701 0.278 Uiso 0.50 1 calc PR A 1
H61C H -0.0047 0.3835 -0.0381 0.278 Uiso 0.50 1 calc PR A 1
C65 C 0.029(2) 0.3230(9) 0.290(3) 0.16(2) Uiso 0.50 1 d P A 1
H65A H -0.0193 0.3359 0.2988 0.244 Uiso 0.50 1 calc PR A 1
H65B H 0.0600 0.3100 0.3525 0.244 Uiso 0.50 1 calc PR A 1
H65C H 0.0039 0.3079 0.2312 0.244 Uiso 0.50 1 calc PR A 1
C59 C 0.1858(4) 0.37908(13) 0.1436(6) 0.080(13) Uiso 0.50 1 d P A 1
H59A H 0.2346 0.3712 0.2057 0.121 Uiso 0.50 1 calc PR A 1
H59B H 0.2092 0.3955 0.1082 0.121 Uiso 0.50 1 calc PR A 1
H59C H 0.1605 0.3602 0.0976 0.121 Uiso 0.50 1 calc PR A 1
N22 N 0.0463(3) 0.37037(14) 0.1804(5) 0.020(5) Uiso 0.50 1 d PR A 2
C66 C -0.0093(3) 0.34020(14) 0.1997(5) 0.056(4) Uiso 0.50 1 d PR A 2
H66A H -0.0685 0.3485 0.1956 0.067 Uiso 0.50 1 calc PR A 2
H66B H -0.0197 0.3235 0.1444 0.067 Uiso 0.50 1 calc PR A 2
C67 C 0.0728(4) 0.39483(19) 0.2657(4) 0.046(4) Uiso 0.50 1 d PR A 2
H67A H 0.1204 0.3842 0.3248 0.055 Uiso 0.50 1 calc PR A 2
H67B H 0.1010 0.4138 0.2439 0.055 Uiso 0.50 1 calc PR A 2
C68 C -0.0214(4) 0.3860(2) 0.0796(4) 0.048(4) Uiso 0.50 1 d PR A 2
H68A H -0.0776 0.3903 0.0909 0.057 Uiso 0.50 1 calc PR A 2
H68B H 0.0028 0.4079 0.0704 0.057 Uiso 0.50 1 calc PR A 2
C69 C 0.1268(4) 0.35587(13) 0.1670(5) 0.053(4) Uiso 0.50 1 d PR A 2
H69A H 0.1623 0.3438 0.2310 0.064 Uiso 0.50 1 calc PR A 2
H69B H 0.1061 0.3392 0.1110 0.064 Uiso 0.50 1 calc PR A 2
C93 C 0.0085(4) 0.40883(19) 0.3046(4) 0.036(6) Uiso 0.50 1 d PR A 2
H93A H -0.0369 0.4215 0.2498 0.054 Uiso 0.50 1 calc PR A 2
H93B H 0.0394 0.4237 0.3626 0.054 Uiso 0.50 1 calc PR A 2
H93C H -0.0206 0.3908 0.3278 0.054 Uiso 0.50 1 calc PR A 2
C91 C -0.0433(4) 0.3693(2) -0.0099(4) 0.045(5) Uiso 0.50 1 d PR A 2
H91A H 0.0085 0.3565 -0.0099 0.068 Uiso 0.50 1 calc PR A 2
H91B H -0.0614 0.3852 -0.0672 0.068 Uiso 0.50 1 calc PR A 2
H91C H -0.0931 0.3541 -0.0178 0.068 Uiso 0.50 1 calc PR A 2
C95 C 0.0352(4) 0.32402(14) 0.2991(5) 0.061(8) Uiso 0.50 1 d PR A 2
H95A H 0.0974 0.3317 0.3295 0.092 Uiso 0.50 1 calc PR A 2
H95B H 0.0341 0.2998 0.2895 0.092 Uiso 0.50 1 calc PR A 2
H95C H 0.0040 0.3297 0.3451 0.092 Uiso 0.50 1 calc PR A 2
C89 C 0.1858(4) 0.37908(13) 0.1436(6) 0.17(3) Uiso 0.50 1 d PR A 2
H89A H 0.1535 0.3897 0.0770 0.253 Uiso 0.50 1 calc PR A 2
H89B H 0.2378 0.3670 0.1407 0.253 Uiso 0.50 1 calc PR A 2
H89C H 0.2060 0.3962 0.1974 0.253 Uiso 0.50 1 calc PR A 2
C70 C 0.2048(4) 0.29599(18) 0.6679(4) 0.162(8) Uani 1 1 d R . .
H70A H 0.1760 0.3025 0.5958 0.243 Uiso 1 1 d R . .
H70B H 0.2453 0.2772 0.6735 0.243 Uiso 1 1 d R . .
H70C H 0.2388 0.3150 0.7075 0.243 Uiso 1 1 d R . .
C55 C 0.0417(10) 0.3507(3) 0.7764(11) 0.122(5) Uani 1 1 d . . .
H55A H -0.0088 0.3644 0.7335 0.183 Uiso 1 1 calc R . .
H55B H 0.0904 0.3651 0.8192 0.183 Uiso 1 1 calc R . .
H55C H 0.0224 0.3362 0.8207 0.183 Uiso 1 1 calc R . .
C54 C 0.069(2) 0.3327(5) 0.719(2) 0.32(2) Uani 1 1 d . . .
H54A H 0.1350 0.3321 0.7566 0.384 Uiso 1 1 calc R . .
H54B H 0.0601 0.3472 0.6585 0.384 Uiso 1 1 calc R . .
C56 C -0.0109(8) 0.2834(5) 0.7208(11) 0.132(6) Uani 1 1 d . . .
H56A H -0.0728 0.2915 0.6840 0.158 Uiso 1 1 calc R . .
H56B H 0.0086 0.2911 0.7930 0.158 Uiso 1 1 calc R . .
C57 C -0.0116(10) 0.2457(3) 0.7201(13) 0.135(6) Uani 1 1 d . . .
H57A H -0.0392 0.2377 0.6490 0.202 Uiso 1 1 calc R . .
H57B H -0.0460 0.2376 0.7602 0.202 Uiso 1 1 calc R . .
H57C H 0.0500 0.2374 0.7505 0.202 Uiso 1 1 calc R . .
C51 C 0.1356(9) 0.2846(5) 0.7113(17) 0.183(10) Uani 1 1 d . . .
H51A H 0.1287 0.2602 0.7014 0.220 Uiso 1 1 calc R . .
H51B H 0.1610 0.2886 0.7865 0.220 Uiso 1 1 calc R . .
C53 C -0.0636(8) 0.2976(4) 0.4901(8) 0.124(6) Uani 1 1 d . . .
H53A H -0.0908 0.2776 0.5063 0.186 Uiso 1 1 calc R . .
H53B H -0.0552 0.2943 0.4249 0.186 Uiso 1 1 calc R . .
H53C H -0.1029 0.3168 0.4840 0.186 Uiso 1 1 calc R . .
C52 C 0.0141(11) 0.3030(7) 0.5637(10) 0.221(13) Uani 1 1 d . . .
H52A H 0.0260 0.3268 0.5548 0.265 Uiso 1 1 calc R . .
H52B H 0.0566 0.2904 0.5414 0.265 Uiso 1 1 calc R . .

loop_
_atom_site_aniso_label
_atom_site_aniso_U_11
_atom_site_aniso_U_22
_atom_site_aniso_U_33
_atom_site_aniso_U_23
_atom_site_aniso_U_13
_atom_site_aniso_U_12
N20 0.033(3) 0.047(4) 0.045(4) 0.013(3) 0.017(3) 0.005(3)
C42 0.078(6) 0.068(6) 0.052(5) 0.013(5) 0.033(5) 0.013(5)
W3 0.04251(19) 0.04169(18) 0.03227(16) -0.00184(13) 0.01454(13) 0.00986(14)
W1 0.03005(15) 0.03143(14) 0.03547(15) 0.00269(13) 0.00541(10) -0.00147(13)
W2 0.03210(17) 0.0531(2) 0.03766(16) -0.01466(17) 0.00547(12) 0.00363(15)
S4 0.0398(11) 0.0540(13) 0.0389(10) 0.0018(9) 0.0198(8) -0.0059(9)
S5 0.0644(13) 0.0303(11) 0.0363(11) 0.0004(8) 0.0257(10) -0.0011(9)
S1 0.0389(11) 0.0350(10) 0.0372(10) 0.0008(8) 0.0126(8) 0.0067(8)
S2 0.0607(13) 0.0326(10) 0.0416(11) -0.0008(9) 0.0193(9) 0.0062(9)
S6 0.0493(11) 0.0397(10) 0.0399(10) 0.0037(9) 0.0254(8) 0.0029(9)
Cl6 0.0758(15) 0.0407(12) 0.0760(15) 0.0054(11) 0.0314(12) -0.0172(11)
S3 0.0389(10) 0.0400(12) 0.0555(13) 0.0027(9) 0.0217(9) -0.0004(9)
Cl1 0.124(2) 0.0333(11) 0.0611(15) -0.0022(10) 0.0414(14) 0.0109(12)
Cl5 0.0721(13) 0.0535(13) 0.0397(11) 0.0027(9) 0.0308(10) 0.0020(10)
Cl4 0.0638(15) 0.0458(14) 0.140(3) 0.0023(15) 0.0362(16) -0.0148(12)
Cl2 0.0899(17) 0.0664(15) 0.0542(13) 0.0028(11) 0.0413(13) 0.0169(13)
N1 0.037(4) 0.033(4) 0.038(4) 0.001(3) 0.008(3) -0.005(3)
O5 0.059(4) 0.074(5) 0.044(3) -0.020(3) 0.016(3) -0.022(3)
O6 0.090(5) 0.123(7) 0.084(5) -0.057(5) 0.062(5) -0.043(5)
O3 0.044(3) 0.037(3) 0.055(3) 0.002(2) 0.017(3) -0.008(2)
O8 0.106(5) 0.100(6) 0.053(4) -0.005(4) 0.021(4) 0.071(5)
C9 0.057(5) 0.063(6) 0.044(5) 0.015(4) 0.024(4) 0.007(5)
C8 0.051(5) 0.036(4) 0.040(4) 0.006(3) 0.015(4) 0.006(4)
O9 0.179(9) 0.085(6) 0.088(6) -0.013(5) 0.105(7) -0.008(6)
C15 0.027(4) 0.055(6) 0.057(5) -0.006(4) -0.005(4) 0.001(4)
N4 0.026(3) 0.049(4) 0.045(4) -0.011(3) 0.010(3) 0.002(3)
C6 0.040(4) 0.041(4) 0.040(4) 0.008(3) 0.019(3) -0.004(3)
N2 0.033(3) 0.039(4) 0.036(3) 0.004(3) 0.011(3) 0.002(3)
C7 0.036(4) 0.032(4) 0.037(4) -0.003(3) 0.004(3) -0.002(3)
O2 0.048(3) 0.052(4) 0.059(4) 0.008(3) 0.023(3) 0.003(3)
O4 0.104(6) 0.133(8) 0.064(5) -0.034(5) -0.003(4) 0.076(5)
C1 0.023(3) 0.037(4) 0.027(4) -0.004(3) 0.007(3) 0.005(3)
C2 0.022(3) 0.033(4) 0.031(4) 0.005(3) 0.006(3) 0.008(3)
C39 0.043(4) 0.040(5) 0.047(5) 0.003(4) 0.012(4) 0.008(4)
C36 0.073(6) 0.061(6) 0.055(5) 0.025(5) 0.031(5) 0.011(5)
O1 0.040(3) 0.038(3) 0.046(3) 0.004(2) -0.001(2) 0.000(2)
C28 0.028(4) 0.052(5) 0.038(4) -0.002(4) 0.003(3) -0.001(3)
C11 0.044(4) 0.027(4) 0.038(4) -0.003(3) 0.006(3) 0.007(3)
C13 0.026(4) 0.035(4) 0.035(4) 0.004(3) 0.008(3) 0.005(3)
C17 0.044(5) 0.082(7) 0.040(5) -0.021(5) 0.006(4) 0.025(5)
C14 0.029(4) 0.037(4) 0.028(4) 0.011(3) 0.007(3) 0.015(3)
O7 0.058(4) 0.134(7) 0.060(4) -0.055(5) 0.012(3) -0.008(4)
C16 0.035(5) 0.074(7) 0.063(6) -0.029(5) -0.008(4) 0.010(4)
C12 0.031(4) 0.028(4) 0.031(4) 0.007(3) 0.004(3) 0.006(3)
C33 0.037(4) 0.046(5) 0.045(4) -0.003(4) 0.011(3) -0.007(4)
C18 0.039(5) 0.084(7) 0.032(4) 0.011(4) 0.011(3) 0.010(4)
C32 0.060(6) 0.039(5) 0.068(6) 0.003(4) -0.006(4) 0.003(4)
C41 0.037(4) 0.047(5) 0.054(5) -0.001(4) 0.027(4) 0.000(3)
C37 0.036(4) 0.047(5) 0.051(5) -0.008(4) 0.014(4) 0.004(4)
C19 0.040(4) 0.054(6) 0.076(6) -0.026(5) 0.016(4) -0.003(4)
C10 0.056(5) 0.042(5) 0.040(5) 0.005(4) 0.007(4) -0.004(4)
C29 0.054(5) 0.029(4) 0.042(5) -0.010(3) 0.013(4) -0.011(4)
C31 0.050(5) 0.029(4) 0.047(5) -0.008(4) 0.006(4) -0.007(3)
C35 0.040(4) 0.040(5) 0.040(4) 0.004(3) 0.008(3) -0.008(3)
C23 0.024(3) 0.048(5) 0.039(4) -0.004(4) 0.006(3) -0.002(3)
C30 0.073(6) 0.048(5) 0.046(5) 0.001(4) 0.024(4) -0.013(4)
C24 0.036(4) 0.042(5) 0.055(5) -0.008(4) 0.012(3) -0.003(3)
C40 0.057(5) 0.043(5) 0.051(5) -0.007(4) 0.022(4) -0.001(4)
C20 0.035(4) 0.041(5) 0.049(5) -0.001(4) 0.005(4) 0.009(3)
Cl3 0.0855(18) 0.115(2) 0.0675(16) 0.0240(15) 0.0513(14) 0.0195(16)
C25 0.035(4) 0.053(5) 0.044(5) -0.017(4) -0.008(3) 0.004(4)
C26 0.101(8) 0.070(7) 0.041(5) 0.009(5) 0.013(5) 0.006(6)
C21 0.035(4) 0.058(6) 0.071(6) -0.015(5) 0.030(4) -0.006(4)
C34 0.043(5) 0.069(6) 0.050(5) 0.001(4) 0.015(4) 0.001(4)
C22 0.069(6) 0.082(7) 0.058(6) 0.007(5) 0.035(5) 0.011(5)
C38 0.051(5) 0.048(5) 0.062(6) -0.007(4) 0.017(4) -0.002(4)
C27 0.045(5) 0.051(5) 0.064(6) 0.010(4) 0.011(4) 0.006(4)
N16 0.034(3) 0.039(4) 0.026(3) 0.003(3) 0.008(2) -0.004(3)
C4 0.047(5) 0.029(4) 0.045(4) -0.010(4) 0.010(4) -0.004(4)
C43 0.041(5) 0.063(6) 0.036(4) 0.009(4) 0.013(4) -0.002(4)
C5 0.040(4) 0.047(5) 0.038(4) -0.013(4) 0.012(4) 0.007(4)
C44 0.074(7) 0.079(8) 0.048(5) -0.004(5) 0.019(5) -0.005(5)
C49 0.070(6) 0.096(8) 0.046(5) 0.030(5) 0.031(5) 0.034(6)
C45 0.107(8) 0.056(6) 0.064(6) -0.018(5) 0.050(6) -0.037(6)
C3 0.034(4) 0.034(4) 0.051(5) 0.002(4) 0.016(3) 0.001(3)
C50 0.067(8) 0.29(2) 0.054(7) 0.056(10) 0.019(6) 0.049(10)
C47 0.057(5) 0.069(6) 0.052(5) 0.014(4) 0.032(4) -0.003(4)
C48 0.040(5) 0.086(7) 0.046(5) 0.010(5) 0.012(4) -0.026(5)
C46 0.30(2) 0.046(7) 0.130(12) 0.024(8) 0.137(14) 0.047(10)
C70 0.085(9) 0.122(13) 0.33(3) 0.036(14) 0.131(13) 0.003(8)
C55 0.181(14) 0.087(10) 0.127(12) -0.023(8) 0.092(11) 0.028(9)
C54 0.56(5) 0.091(15) 0.53(5) -0.13(2) 0.46(5) -0.10(2)
C56 0.075(8) 0.22(2) 0.103(11) 0.034(12) 0.041(8) -0.021(10)
C57 0.208(16) 0.047(8) 0.212(18) 0.019(9) 0.152(15) -0.033(9)
C51 0.086(10) 0.21(2) 0.28(3) 0.126(18) 0.095(14) 0.053(11)
C53 0.088(9) 0.23(2) 0.047(7) -0.002(9) 0.017(6) -0.054(10)
C52 0.122(13) 0.45(4) 0.048(8) 0.066(14) -0.022(8) -0.131(18)

loop_
_atom_type_symbol
_atom_type_description
_atom_type_scat_dispersion_real
_atom_type_scat_dispersion_imag
_atom_type_scat_source
C C 0.0033 0.0016 'International Tables Vol C Tables 4.2.6.8 and 6.1.1.4'
H H 0.0000 0.0000 'International Tables Vol C Tables 4.2.6.8 and 6.1.1.4'
N N 0.0061 0.0033 'International Tables Vol C Tables 4.2.6.8 and 6.1.1.4'
O O 0.0106 0.0060 'International Tables Vol C Tables 4.2.6.8 and 6.1.1.4'
S S 0.1246 0.1234 'International Tables Vol C Tables 4.2.6.8 and 6.1.1.4'
Cl Cl 0.1484 0.1585 'International Tables Vol C Tables 4.2.6.8 and 6.1.1.4'
W W -0.8490 6.8722 'International Tables Vol C Tables 4.2.6.8 and 6.1.1.4'

loop_
_geom_angle_atom_site_label_1
_geom_angle_atom_site_label_2
_geom_angle_atom_site_label_3
_geom_angle
C51 N20 C52 113.4(13)
C51 N20 C54 99.9(15)
C52 N20 C54 106.8(15)
C51 N20 C56 111.5(10)
C52 N20 C56 118.2(9)
C54 N20 C56 104.7(11)
O8 W3 O7 109.4(4)
O8 W3 O9 102.4(4)
O7 W3 O9 105.1(4)
O8 W3 S6 127.2(3)
O7 W3 S6 121.1(3)
O9 W3 S6 79.4(3)
O8 W3 S5 87.6(2)
O7 W3 S5 91.1(2)
O9 W3 S5 156.6(3)
S6 W3 S5 77.80(6)
O1 W1 O3 106.8(2)
O1 W1 O2 107.6(3)
O3 W1 O2 103.2(2)
O1 W1 S2 104.34(18)
O3 W1 S2 80.37(17)
O2 W1 S2 145.09(18)
O1 W1 S1 103.49(17)
O3 W1 S1 146.19(17)
O2 W1 S1 81.23(18)
S2 W1 S1 77.95(6)
O4 W2 O5 110.9(4)
O4 W2 O6 103.1(4)
O5 W2 O6 102.8(3)
O4 W2 S4 112.9(3)
O5 W2 S4 134.6(2)
O6 W2 S4 78.5(3)
O4 W2 S3 98.1(3)
O5 W2 S3 85.12(19)
O6 W2 S3 152.7(3)
S4 W2 S3 77.51(6)
C14 S4 W2 111.2(3)
C1 S5 W3 108.7(2)
C12 S1 W1 110.0(2)
C7 S2 W1 110.0(3)
C2 S6 W3 111.6(2)
C13 S3 W2 109.5(2)
C33 N1 C28 112.4(6)
C33 N1 C29 106.9(6)
C28 N1 C29 110.0(6)
C33 N1 C31 112.0(6)
C28 N1 C31 105.0(6)
C29 N1 C31 110.5(6)
C10 C9 C8 120.2(8)
C9 C8 C7 122.7(7)
C9 C8 Cl2 117.8(6)
C7 C8 Cl2 119.4(6)
C16 C15 C14 123.8(9)
C16 C15 Cl4 116.6(8)
C14 C15 Cl4 119.6(7)
C23 N4 C25 112.0(6)
C23 N4 C21 112.5(6)
C25 N4 C21 106.6(6)
C23 N4 C20 105.4(5)
C25 N4 C20 110.8(6)
C21 N4 C20 109.5(6)
C5 C6 C1 121.6(7)
C5 C6 Cl5 119.0(6)
C1 C6 Cl5 119.3(6)
C41 N2 C37 112.7(6)
C41 N2 C39 112.4(6)
C37 N2 C39 104.7(5)
C41 N2 C35 105.5(5)
C37 N2 C35 110.4(6)
C39 N2 C35 111.4(6)
C8 C7 C12 117.9(7)
C8 C7 S2 121.3(6)
C12 C7 S2 120.7(6)
C2 C1 C6 117.2(6)
C2 C1 S5 122.0(5)
C6 C1 S5 120.8(5)
C1 C2 C3 120.2(6)
C1 C2 S6 119.8(5)
C3 C2 S6 120.0(5)
C40 C39 N2 115.8(6)
C27 C28 N1 115.0(6)
C12 C11 C10 122.7(7)
C12 C11 Cl1 120.8(6)
C10 C11 Cl1 116.5(6)
C18 C13 C14 116.0(7)
C18 C13 S3 123.4(6)
C14 C13 S3 120.5(5)
C18 C17 C16 120.4(8)
C15 C14 C13 119.0(7)
C15 C14 S4 120.9(6)
C13 C14 S4 120.1(6)
C15 C16 C17 117.8(9)
C11 C12 C7 118.3(7)
C11 C12 S1 121.3(6)
C7 C12 S1 120.3(5)
C34 C33 N1 115.7(6)
C17 C18 C13 123.0(8)
C17 C18 Cl3 118.7(7)
C13 C18 Cl3 118.2(7)
N2 C41 C42 115.0(6)
C38 C37 N2 115.9(6)
C9 C10 C11 118.1(8)
C30 C29 N1 117.0(6)
C32 C31 N1 113.8(6)
C36 C35 N2 116.1(6)
N4 C23 C24 115.3(6)
C19 C20 N4 116.0(6)
C26 C25 N4 115.9(6)
C22 C21 N4 114.8(6)
C48 N16 C45 110.9(7)
C48 N16 C49 107.0(6)
C45 N16 C49 110.5(7)
C48 N16 C43 109.7(6)
C45 N16 C43 105.2(6)
C49 N16 C43 113.6(6)
C5 C4 C3 118.2(7)
C44 C43 N16 112.7(7)
C4 C5 C6 120.8(7)
C50 C49 N16 117.2(8)
C46 C45 N16 116.7(9)
C2 C3 C4 122.1(7)
C2 C3 Cl6 120.8(6)
C4 C3 Cl6 117.1(6)
N16 C48 C47 115.5(7)
C60 N21 C62 114.2(9)
C60 N21 C64 117.4(11)
C62 N21 C64 111.3(15)
C60 N21 C58 108.2(9)
C62 N21 C58 101.4(13)
C64 N21 C58 102.1(14)
N21 C60 C61 128.5(18)
C65 C64 N21 109(2)
C63 C62 N21 121.4(19)
C59 C58 N21 117.4(15)
C67 N22 C69 110.9
C67 N22 C68 111.0
C69 N22 C68 112.9
C67 N22 C66 112.4(3)
C69 N22 C66 107.12(5)
C68 N22 C66 102.3(2)
C95 C66 N22 113.25(10)
C93 C67 N22 121.84(7)
C91 C68 N22 119.70(19)
C89 C69 N22 116.7
C55 C54 N20 135.7(18)
N20 C56 C57 114.3(12)
N20 C51 C70 119.3(11)
C53 C52 N20 134.4(13)

loop_
_geom_bond_atom_site_label_1
_geom_bond_atom_site_label_2
_geom_bond_distance
N20 C51 1.416(14)
N20 C52 1.422(14)
N20 C54 1.494(19)
N20 C56 1.499(13)
C42 C41 1.522(11)
W3 O8 1.732(6)
W3 O7 1.735(6)
W3 O9 1.755(7)
W3 S6 2.485(2)
W3 S5 2.588(2)
W1 O1 1.745(5)
W1 O3 1.770(5)
W1 O2 1.776(5)
W1 S2 2.518(2)
W1 S1 2.5429(19)
W2 O4 1.718(7)
W2 O5 1.746(5)
W2 O6 1.768(7)
W2 S4 2.493(2)
W2 S3 2.578(2)
S4 C14 1.751(7)
S5 C1 1.735(7)
S1 C12 1.749(7)
S2 C7 1.762(7)
S6 C2 1.763(7)
Cl6 C3 1.729(8)
S3 C13 1.724(8)
Cl1 C11 1.745(8)
Cl5 C6 1.748(7)
Cl4 C15 1.740(10)
Cl2 C8 1.763(8)
N1 C33 1.514(10)
N1 C28 1.534(9)
N1 C29 1.535(10)
N1 C31 1.536(10)
C9 C10 1.361(12)
C9 C8 1.372(11)
C8 C7 1.398(10)
C15 C16 1.368(13)
C15 C14 1.402(11)
N4 C23 1.485(9)
N4 C25 1.531(9)
N4 C21 1.532(10)
N4 C20 1.545(9)
C6 C5 1.398(10)
C6 C1 1.425(10)
N2 C41 1.508(9)
N2 C37 1.512(10)
N2 C39 1.513(10)
N2 C35 1.526(9)
C7 C12 1.399(10)
C1 C2 1.390(9)
C2 C3 1.402(10)
C39 C40 1.500(11)
C36 C35 1.507(11)
C28 C27 1.510(11)
C11 C12 1.388(10)
C11 C10 1.405(11)
C13 C18 1.419(10)
C13 C14 1.422(10)
C17 C18 1.375(13)
C17 C16 1.392(14)
C33 C34 1.504(11)
C18 Cl3 1.746(9)
C32 C31 1.521(10)
C37 C38 1.502(11)
C19 C20 1.509(11)
C29 C30 1.493(10)
C23 C24 1.517(10)
C25 C26 1.523(12)
C21 C22 1.513(12)
N16 C48 1.503(9)
N16 C45 1.519(11)
N16 C49 1.520(10)
N16 C43 1.531(9)
C4 C5 1.368(12)
C4 C3 1.405(11)
C43 C44 1.530(13)
C49 C50 1.455(13)
C45 C46 1.479(14)
C47 C48 1.509(11)
N21 C60 1.3374(10)
N21 C62 1.510(19)
N21 C64 1.58(3)
N21 C58 1.65(2)
C60 C61 1.51(4)
C64 C65 1.47(4)
C62 C63 1.42(3)
C58 C59 1.37(2)
N22 C67 1.4801(17)
N22 C69 1.4952
N22 C68 1.556(2)
N22 C66 1.5871
C66 C95 1.4588(16)
C67 C93 1.4518
C68 C91 1.3472
C69 C89 1.4525
C70 C51 1.525(16)
C55 C54 1.278(19)
C56 C57 1.51(2)
C53 C52 1.309(16)
